data_1569624
loop_
_publ_author_name
'Pastrana-D\'avila, Andrea'
'Minotta, Gianella'
'Ellena, Javier'
'Santiago, Pedro H. O.'
'D&#x2019;Vries, Richard F.'

_publ_section_title
;
 Synthesis, Characterization and Structural Analysis of Two New Biguanide
 Complexes
;
_journal_issue 8
_journal_name_full Crystals
_journal_page_first 1176
_journal_paper_doi 10.3390/cryst13081176
_journal_volume 13
_journal_year 2023
_chemical_formula_moiety 'C4 H11 Cl2 Cu N5'
_chemical_formula_sum 'C4 H11 Cl2 Cu N5'
_chemical_formula_weight 263.62
_space_group_crystal_system monoclinic
_space_group_IT_number 14
_space_group_name_Hall '-P 2yn'
_space_group_name_H-M_alt 'P 1 21/n 1'
_atom_sites_solution_hydrogens mixed
_audit_creation_date 2023-05-17
_audit_creation_method
;
Olex2 1.3
(compiled 2020.11.12 svn.r5f609507 for OlexSys, GUI svn.r6408)
;
_cell_angle_alpha 90
_cell_angle_beta 113.925(4)
_cell_angle_gamma 90
_cell_formula_units_Z 4
_cell_length_a 7.5287(3)
_cell_length_b 16.5771(4)
_cell_length_c 7.9737(3)
_cell_measurement_reflns_used 10552
_cell_measurement_temperature 99.99(10)
_cell_measurement_theta_max 34.2480
_cell_measurement_theta_min 2.9800
_cell_volume 909.64(6)
_computing_cell_refinement 'CrysAlisPro 1.171.42.67a (Rigaku OD, 2022)'
_computing_data_collection 'CrysAlisPro 1.171.42.67a (Rigaku OD, 2022)'
_computing_data_reduction 'CrysAlisPro 1.171.42.67a (Rigaku OD, 2022)'
_computing_molecular_graphics 'Olex2 1.3 (Dolomanov et al., 2009)'
_computing_publication_material 'Olex2 1.3 (Dolomanov et al., 2009)'
_computing_structure_refinement 'SHELXL 2016/6 (Sheldrick, 2015)'
_computing_structure_solution 'SHELXT  (Sheldrick, 2015)'
_diffrn_ambient_environment N~2~
_diffrn_ambient_temperature 99.99(10)
_diffrn_detector 'Hybrid Pixel Array Detector'
_diffrn_detector_area_resol_mean 10.0000
_diffrn_detector_type HyPix
_diffrn_measured_fraction_theta_full 1.000
_diffrn_measured_fraction_theta_max 1.000
_diffrn_measurement_details
;
List of Runs (angles in degrees, time in seconds):

  # Type    Start    End  Width  t~exp~   \w     \q     \k     \f   Frames
--------------------------------------------------------------------------
  1  \w     -4.00  84.00   0.50    6.00    --   12.91  66.00  10.00  176
  2  \w    -58.00  30.00   0.50    6.00    --   12.91 -66.00-124.00  176
  3  \w    -38.00   2.00   0.50    6.00    --  -12.12 -57.00  90.00   80
  4  \w    -16.00  10.00   0.50    6.00    --  -12.12 -77.00-150.00   52
  5  \w    -16.00  10.00   0.50    6.00    --  -12.12 -77.00  30.00   52
  6  \w     53.00  84.00   0.50    6.00    --   12.91-178.00 -90.00   62
  7  \w    -60.00 -23.00   0.50    6.00    --   12.91 -19.00 -60.00   74
  8  \w    -34.00  16.00   0.50    6.00    --  -12.12  77.00  60.00  100
  9  \w    -38.00  -8.00   0.50    6.00    --  -12.12 -57.00-180.00   60
 10  \w    -60.00 -23.00   0.50    6.00    --   12.91 -19.00   0.00   74
;
_diffrn_measurement_device 'four-circle diffractometer'
_diffrn_measurement_device_type 'XtaLAB Synergy, Dualflex, HyPix'
_diffrn_measurement_method '\w scans'
_diffrn_orient_matrix_type 'CrysAlisPro convention (1999,Acta A55,543-557)'
_diffrn_orient_matrix_UB_11 -0.0002203000
_diffrn_orient_matrix_UB_12 0.0175547000
_diffrn_orient_matrix_UB_13 0.0810121000
_diffrn_orient_matrix_UB_21 -0.0735927000
_diffrn_orient_matrix_UB_22 -0.0273805000
_diffrn_orient_matrix_UB_23 -0.0027616000
_diffrn_orient_matrix_UB_31 0.0721685000
_diffrn_orient_matrix_UB_32 -0.0278186000
_diffrn_orient_matrix_UB_33 0.0538191000
_diffrn_radiation_monochromator mirror
_diffrn_radiation_probe x-ray
_diffrn_radiation_type 'Mo K\a'
_diffrn_radiation_wavelength 0.71073
_diffrn_reflns_av_R_equivalents 0.0302
_diffrn_reflns_av_unetI/netI 0.0209
_diffrn_reflns_Laue_measured_fraction_full 1.000
_diffrn_reflns_Laue_measured_fraction_max 1.000
_diffrn_reflns_limit_h_max 10
_diffrn_reflns_limit_h_min -10
_diffrn_reflns_limit_k_max 22
_diffrn_reflns_limit_k_min -22
_diffrn_reflns_limit_l_max 10
_diffrn_reflns_limit_l_min -10
_diffrn_reflns_number 12829
_diffrn_reflns_point_group_measured_fraction_full 1.000
_diffrn_reflns_point_group_measured_fraction_max 1.000
_diffrn_reflns_theta_full 25.242
_diffrn_reflns_theta_max 28.694
_diffrn_reflns_theta_min 2.457
_diffrn_source 'micro-focus sealed X-ray tube'
_diffrn_source_type 'PhotonJet (Mo) X-ray Source'
_exptl_absorpt_coefficient_mu 2.940
_exptl_absorpt_correction_T_max 1.00000
_exptl_absorpt_correction_T_min 0.57883
_exptl_absorpt_correction_type multi-scan
_exptl_absorpt_process_details
;
CrysAlisPro 1.171.42.67a (Rigaku Oxford Diffraction, 2022)
Empirical absorption correction using spherical harmonics,
implemented in SCALE3 ABSPACK scaling algorithm.
;
_exptl_crystal_colour 'light blue'
_exptl_crystal_colour_modifier light
_exptl_crystal_colour_primary blue
_exptl_crystal_density_diffrn 1.925
_exptl_crystal_description plate
_exptl_crystal_F_000 532
_exptl_crystal_size_max 0.171
_exptl_crystal_size_mid 0.05
_exptl_crystal_size_min 0.043
_refine_diff_density_max 0.606
_refine_diff_density_min -0.538
_refine_diff_density_rms 0.088
_refine_ls_extinction_method none
_refine_ls_goodness_of_fit_ref 1.078
_refine_ls_hydrogen_treatment mixed
_refine_ls_matrix_type full
_refine_ls_number_parameters 118
_refine_ls_number_reflns 2355
_refine_ls_number_restraints 0
_refine_ls_restrained_S_all 1.078
_refine_ls_R_factor_all 0.0261
_refine_ls_R_factor_gt 0.0237
_refine_ls_shift/su_max 0.001
_refine_ls_shift/su_mean 0.000
_refine_ls_structure_factor_coef Fsqd
_refine_ls_weighting_details 'w=1/[\s^2^(Fo^2^)+(0.0360P)^2^+0.5018P] where P=(Fo^2^+2Fc^2^)/3'
_refine_ls_weighting_scheme calc
_refine_ls_wR_factor_gt 0.0631
_refine_ls_wR_factor_ref 0.0644
_reflns_Friedel_coverage 0.000
_reflns_number_gt 2164
_reflns_number_total 2355
_reflns_threshold_expression 'I > 2\s(I)'
_cod_data_source_file Met-Cu-2.cif
_cod_data_source_block Met-Cu-2
_cod_database_code 1569624
_shelx_shelxl_version_number 2016/6
_chemical_oxdiff_formula 'C4 H11 N5 Cu Cl2'
_chemical_oxdiff_usercomment 'Amostra Met-Cu-01_Richard D`vries'
_shelx_space_group_comment
;
The symmetry employed for this shelxl refinement is uniquely defined
by the following loop, which should always be used as a source of
symmetry information in preference to the above space-group names.
They are only intended as comments.
;
_shelx_estimated_absorpt_t_max 0.884
_shelx_estimated_absorpt_t_min 0.633
_reflns_odcompleteness_completeness 99.97
_reflns_odcompleteness_iscentric 1
_reflns_odcompleteness_theta 30.44
_olex2_refinement_description
;
1. Fixed Uiso
 At 1.2 times of:
  All N(H) groups
 At 1.5 times of:
  All C(H,H,H) groups
2. Rigid body (RIGU) restrains
 H2A, H2B
 with sigma for 1-2 distances of 0.004 and sigma for 1-3 distances of 0.004
3.a Rotating group:
 N2(H2A,H2B)
3.b Aromatic/amide H refined with riding coordinates:
 N5(H5), N1(H1)
3.c Idealised Me refined as rotating group:
 C4(H4A,H4B,H4C), C3(H3A,H3B,H3C)
;
_olex2_submission_special_instructions 'No special instructions were received'
_oxdiff_exptl_absorpt_empirical_details
;
Empirical correction (ABSPACK) includes:
- Absorption correction using spherical harmonics
- Frame scaling
;
_oxdiff_exptl_absorpt_empirical_full_max 1.381
_oxdiff_exptl_absorpt_empirical_full_min 0.702

loop_
_space_group_symop_operation_xyz
'x, y, z'
'-x+1/2, y+1/2, -z+1/2'
'-x, -y, -z'
'x-1/2, -y-1/2, z-1/2'

loop_
_atom_site_label
_atom_site_type_symbol
_atom_site_fract_x
_atom_site_fract_y
_atom_site_fract_z
_atom_site_U_iso_or_equiv
_atom_site_adp_type
_atom_site_occupancy
_atom_site_site_symmetry_order
_atom_site_calc_flag
_atom_site_refinement_flags_posn
_atom_site_refinement_flags_adp
_atom_site_refinement_flags_occupancy
_atom_site_disorder_assembly
_atom_site_disorder_group
Cu1 Cu 0.54198(3) 0.43421(2) 0.20239(3) 0.00978(8) Uani 1 1 d . . . . .
Cl2 Cl 0.25730(5) 0.49597(2) 0.00815(5) 0.01153(10) Uani 1 1 d . . . . .
Cl1 Cl 0.46987(6) 0.31746(2) 0.03164(6) 0.01388(10) Uani 1 1 d . . . . .
N5 N 0.6100(2) 0.53397(8) 0.3395(2) 0.0122(3) Uani 1 1 d . . . . .
H5 H 0.555159 0.577225 0.275439 0.015 Uiso 1 1 calc R U . . .
N1 N 0.7493(2) 0.38175(8) 0.4055(2) 0.0115(3) Uani 1 1 d . . . . .
H1 H 0.777758 0.332432 0.383728 0.014 Uiso 1 1 calc R U . . .
N3 N 0.8334(2) 0.48716(8) 0.6200(2) 0.0128(3) Uani 1 1 d . . . . .
N4 N 0.7347(2) 0.62055(8) 0.5926(2) 0.0128(3) Uani 1 1 d . . . . .
N2 N 0.9798(2) 0.36438(9) 0.7055(2) 0.0169(3) Uani 1 1 d . . . . .
H2A H 1.014418 0.316188 0.666443 0.026(6) Uiso 1 1 d R . . A 2
H2B H 1.099966 0.389399 0.770167 0.074(12) Uiso 1 1 d R . . A 2
C4 C 0.6146(3) 0.68689(10) 0.4844(3) 0.0152(3) Uani 1 1 d . . . . .
H4A H 0.672278 0.708796 0.403735 0.023 Uiso 1 1 calc R U . . .
H4B H 0.607552 0.729394 0.566904 0.023 Uiso 1 1 calc R U . . .
H4C H 0.483517 0.666948 0.410015 0.023 Uiso 1 1 calc R U . . .
C1 C 0.8518(2) 0.40904(10) 0.5686(2) 0.0109(3) Uani 1 1 d . . . . .
C2 C 0.7221(2) 0.54804(10) 0.5092(2) 0.0105(3) Uani 1 1 d . . . . .
C3 C 0.9017(3) 0.64687(10) 0.7561(2) 0.0142(3) Uani 1 1 d . . . . .
H3A H 0.966653 0.691776 0.724055 0.021 Uiso 1 1 calc R U . . .
H3B H 0.992976 0.601924 0.803925 0.021 Uiso 1 1 calc R U . . .
H3C H 0.857205 0.664541 0.849933 0.021 Uiso 1 1 calc R U . . .
H3 H 0.877(4) 0.4938(15) 0.725(4) 0.026(7) Uiso 1 1 d . . . . .

loop_
_atom_site_aniso_label
_atom_site_aniso_U_11
_atom_site_aniso_U_22
_atom_site_aniso_U_33
_atom_site_aniso_U_23
_atom_site_aniso_U_13
_atom_site_aniso_U_12
Cu1 0.01104(12) 0.00707(11) 0.00817(12) -0.00105(6) 0.00075(9) 0.00035(6)
Cl2 0.01073(19) 0.01076(18) 0.01024(19) 0.00000(13) 0.00132(15) 0.00118(13)
Cl1 0.0181(2) 0.00747(18) 0.0123(2) -0.00185(13) 0.00229(16) -0.00003(13)
N5 0.0145(7) 0.0079(6) 0.0100(7) 0.0003(5) 0.0007(6) 0.0012(5)
N1 0.0130(7) 0.0077(6) 0.0114(7) -0.0012(5) 0.0026(6) 0.0011(5)
N3 0.0175(7) 0.0083(6) 0.0075(7) -0.0014(5) -0.0002(6) 0.0013(5)
N4 0.0168(7) 0.0076(6) 0.0093(7) -0.0010(5) 0.0005(6) 0.0016(5)
N2 0.0189(7) 0.0099(6) 0.0141(7) -0.0004(5) -0.0013(6) 0.0031(6)
C4 0.0192(9) 0.0075(7) 0.0154(9) 0.0011(6) 0.0033(7) 0.0032(6)
C1 0.0118(7) 0.0079(7) 0.0127(8) -0.0002(6) 0.0048(6) -0.0010(6)
C2 0.0118(8) 0.0076(7) 0.0122(8) 0.0000(6) 0.0051(6) -0.0004(6)
C3 0.0156(8) 0.0105(7) 0.0129(8) -0.0030(6) 0.0021(7) -0.0025(6)

loop_
_atom_type_symbol
_atom_type_description
_atom_type_scat_dispersion_real
_atom_type_scat_dispersion_imag
_atom_type_scat_source
C C 0.0033 0.0016 'International Tables Vol C Tables 4.2.6.8 and 6.1.1.4'
H H 0.0000 0.0000 'International Tables Vol C Tables 4.2.6.8 and 6.1.1.4'
Cl Cl 0.1484 0.1585 'International Tables Vol C Tables 4.2.6.8 and 6.1.1.4'
Cu Cu 0.3201 1.2651 'International Tables Vol C Tables 4.2.6.8 and 6.1.1.4'
N N 0.0061 0.0033 'International Tables Vol C Tables 4.2.6.8 and 6.1.1.4'

loop_
_geom_angle_atom_site_label_1
_geom_angle_atom_site_label_2
_geom_angle_atom_site_label_3
_geom_angle
_geom_angle_site_symmetry_1
_geom_angle_site_symmetry_3
_geom_angle_publ_flag
Cl1 Cu1 Cl2 92.515(16) . . ?
N5 Cu1 Cl2 87.76(4) . . ?
N5 Cu1 Cl1 177.23(5) . . ?
N5 Cu1 N1 88.42(6) . . ?
N1 Cu1 Cl2 166.10(5) . . ?
N1 Cu1 Cl1 91.94(4) . . ?
Cu1 N5 H5 114.5 . . ?
C2 N5 Cu1 131.06(12) . . ?
C2 N5 H5 114.5 . . ?
Cu1 N1 H1 115.4 . . ?
C1 N1 Cu1 129.16(12) . . ?
C1 N1 H1 115.4 . . ?
C1 N3 H3 113.8(19) . . ?
C2 N3 C1 127.14(15) . . ?
C2 N3 H3 118.1(19) . . ?
C4 N4 C3 113.81(13) . . ?
C2 N4 C4 118.21(14) . . ?
C2 N4 C3 124.37(14) . . ?
H2A N2 H2B 103.0 . . ?
C1 N2 H2A 113.9 . . ?
C1 N2 H2B 114.6 . . ?
N4 C4 H4A 109.5 . . ?
N4 C4 H4B 109.5 . . ?
N4 C4 H4C 109.5 . . ?
H4A C4 H4B 109.5 . . ?
H4A C4 H4C 109.5 . . ?
H4B C4 H4C 109.5 . . ?
N1 C1 N3 122.33(15) . . ?
N1 C1 N2 124.11(15) . . ?
N2 C1 N3 113.52(15) . . ?
N5 C2 N3 120.52(15) . . ?
N5 C2 N4 123.95(15) . . ?
N4 C2 N3 115.48(15) . . ?
N4 C3 H3A 109.5 . . ?
N4 C3 H3B 109.5 . . ?
N4 C3 H3C 109.5 . . ?
H3A C3 H3B 109.5 . . ?
H3A C3 H3C 109.5 . . ?
H3B C3 H3C 109.5 . . ?

loop_
_geom_bond_atom_site_label_1
_geom_bond_atom_site_label_2
_geom_bond_distance
_geom_bond_site_symmetry_2
_geom_bond_publ_flag
Cu1 Cl2 2.3126(4) . ?
Cu1 Cl1 2.3009(4) . ?
Cu1 N5 1.9337(14) . ?
Cu1 N1 1.9405(15) . ?
N5 H5 0.8800 . ?
N5 C2 1.293(2) . ?
N1 H1 0.8800 . ?
N1 C1 1.295(2) . ?
N3 C1 1.382(2) . ?
N3 C2 1.379(2) . ?
N3 H3 0.78(3) . ?
N4 C4 1.463(2) . ?
N4 C2 1.358(2) . ?
N4 C3 1.463(2) . ?
N2 H2A 0.9321 . ?
N2 H2B 0.9368 . ?
N2 C1 1.348(2) . ?
C4 H4A 0.9800 . ?
C4 H4B 0.9800 . ?
C4 H4C 0.9800 . ?
C3 H3A 0.9800 . ?
C3 H3B 0.9800 . ?
C3 H3C 0.9800 . ?

loop_
_geom_hbond_atom_site_label_D
_geom_hbond_atom_site_label_H
_geom_hbond_atom_site_label_A
_geom_hbond_distance_DH
_geom_hbond_distance_HA
_geom_hbond_distance_DA
_geom_hbond_angle_DHA
_geom_hbond_site_symmetry_A
N2 H2A Cl1 0.93 2.43 3.3061(15) 157.5 4_666
N2 H2B Cl2 0.94 2.51 3.2950(16) 141.4 1_656

loop_
_geom_torsion_atom_site_label_1
_geom_torsion_atom_site_label_2
_geom_torsion_atom_site_label_3
_geom_torsion_atom_site_label_4
_geom_torsion
_geom_torsion_site_symmetry_1
_geom_torsion_site_symmetry_2
_geom_torsion_site_symmetry_3
_geom_torsion_site_symmetry_4
_geom_torsion_publ_flag
Cu1 N5 C2 N3 7.1(3) . . . . ?
Cu1 N5 C2 N4 -170.49(13) . . . . ?
Cu1 N1 C1 N3 -4.4(2) . . . . ?
Cu1 N1 C1 N2 173.12(13) . . . . ?
C4 N4 C2 N5 -0.1(3) . . . . ?
C4 N4 C2 N3 -177.73(15) . . . . ?
C1 N3 C2 N5 4.5(3) . . . . ?
C1 N3 C2 N4 -177.80(16) . . . . ?
C2 N3 C1 N1 -5.7(3) . . . . ?
C2 N3 C1 N2 176.53(17) . . . . ?
C3 N4 C2 N5 -157.27(17) . . . . ?
C3 N4 C2 N3 25.1(2) . . . . ?
